data_9005873
loop_
_publ_author_name
'Ghose, S.'
'Tsukimura, K.'
'Hatch, D. M.'

_publ_section_title
;
 Phase transitions in ilvaite, a mixed-valence iron silicate
 II. A single-crystal X-ray diffraction study and Landau theory of the
 monoclinic to orthorhombic phase transition induced by charge delocalization
 Sample: T = 340 K
;
_journal_name_full 'Physics and Chemistry of Minerals'
_journal_page_first 483
_journal_page_last 496
_journal_volume 16
_journal_year 1989
_chemical_formula_sum 'Ca Fe3 H O9 Si2'
_chemical_name_mineral Ilvaite
_space_group_IT_number 14
_symmetry_space_group_name_Hall '-P 2yab'
_symmetry_space_group_name_H-M 'P 1 21/a 1'
_cell_angle_alpha 90
_cell_angle_beta 90.124
_cell_angle_gamma 90
_cell_formula_units_Z 4
_cell_length_a 13.0466
_cell_length_b 8.8268
_cell_length_c 5.8647
_cell_volume 675.376
_database_code_amcsd 0007455
_diffrn_ambient_temperature 340
_exptl_crystal_density_diffrn 4.020
_cod_original_formula_sum 'Fe3 Ca Si2 O9 H'
_cod_database_code 9005873

loop_
_space_group_symop_operation_xyz
x,y,z
1/2+x,1/2-y,z
1/2-x,1/2+y,-z
-x,-y,-z

loop_
_atom_site_aniso_label
_atom_site_aniso_U_11
_atom_site_aniso_U_22
_atom_site_aniso_U_33
_atom_site_aniso_U_12
_atom_site_aniso_U_13
_atom_site_aniso_U_23
FeAo 0.00820 0.00830 0.00880 -0.00010 -0.00050 0.00060
FeAm 0.00800 0.00790 0.00850 -0.00020 0.00050 -0.00080
FeB 0.00970 0.00810 0.00910 -0.00060 -0.00010 -0.00020
Ca 0.00860 0.00770 0.01130 0.00080 -0.00010 -0.00010
Si1 0.00650 0.00610 0.00550 0.00010 -0.00020 -0.00020
Si2 0.00650 0.00650 0.00590 0.00050 -0.00030 0.00000
O1 0.01010 0.01060 0.01490 0.00250 -0.00060 0.00140
O2o 0.00970 0.00970 0.00620 -0.00140 0.00010 -0.00120
O2m 0.01100 0.00970 0.00530 -0.00120 -0.00020 0.00150
O3 0.00790 0.00810 0.01010 0.00100 0.00030 0.00010
O4o 0.01050 0.00920 0.00770 0.00020 0.00040 0.00060
O4m 0.01120 0.00940 0.00760 0.00070 -0.00050 -0.00200
O5 0.00790 0.00890 0.00990 0.00110 -0.00030 0.00010
O6 0.01030 0.00930 0.01540 -0.00240 0.00050 0.00070
O-H7 0.00910 0.00880 0.00850 0.00060 -0.00030 -0.00080

loop_
_atom_site_label
_atom_site_fract_x
_atom_site_fract_y
_atom_site_fract_z
_atom_site_U_iso_or_equiv
_atom_site_type_symbol
_atom_site_attached_hydrogens
FeAo 0.89022 0.05037 0.00712 0.00840 Fe 0
FeAm 0.89011 0.05127 0.49289 0.00810 Fe 0
FeB 0.94053 0.73975 0.24935 0.00890 Fe 0
Ca 0.81296 0.37036 0.75122 0.00910 Ca 0
Si1 0.95950 0.36829 0.24980 0.00600 Si 0
Si2 0.67950 0.22704 0.25058 0.00630 Si 0
O1 0.01030 0.02886 0.74514 0.01180 O 0
O2o 0.93663 0.27240 0.01596 0.00850 O 0
O2m 0.93591 0.27184 0.48365 0.00860 O 0
O3 0.77721 0.10951 0.25205 0.00860 O 0
O4o 0.67103 0.32924 0.01881 0.00910 O 0
O4m 0.67094 0.33020 0.48194 0.00930 O 0
O5 0.58484 0.10095 0.25066 0.00890 O 0
O6 0.60165 0.02469 0.75094 0.01160 O 0
O-H7 0.79813 0.10918 0.74803 0.00870 O 1

loop_
_cod_changelog_entry_id
_cod_changelog_entry_author
_cod_changelog_entry_date
_cod_changelog_entry_text
1
;cod-tools version 3.8.0
Id: cif_guess_AMCSD_atom_types 9574 2023-05-10 09:00:05Z saulius
;
2023-05-10T18:50:26+03:00
;Derived atom types and hydrogen counts
from atom names that follow the AMCSD naming convention
(Wat == water, O-H == hydroxyl).
;
2
;cod-tools version 3.10.1
Id: cif_fix_AMCSD_aniso_labels 10200 2024-08-01 14:09:44Z saulius
;
2024-08-02T12:21:03+03:00
;Changed the following '_atom_site_aniso_label' values:
'OH7' -> 'O-H7'
;

loop_
_cod_related_entry_id
_cod_related_entry_database
_cod_related_entry_code
1 AMCSD 0007455
